data_4029310
loop_
_publ_author_name
'Qiu, Lin'
'Gao, Lixin'
'Tang, Jixing'
'Wang, Dongwei'
'Guo, Xin'
'Liu, Shunying'
'Yang, Liping'
'Li, Jia'
'Hu, Wenhao'

_publ_section_title
;
 Regio- and Diastereoselective Construction of \a-Hydroxy-\d-amino Ester
 Derivatives via 1,4-Conjugate Addition of \b,\g-Unsaturated
 N-Sulfonylimines.
;
_journal_issue 9
_journal_name_full 'The Journal of organic chemistry'
_journal_page_first 4142
_journal_page_last 4147
_journal_paper_doi 10.1021/jo500176g
_journal_volume 79
_journal_year 2014
_chemical_formula_sum 'C34 H31 Cl N2 O9 S'
_chemical_formula_weight 679.12
_chemical_name_systematic
; 
 ? 
;
_space_group_IT_number 2
_symmetry_cell_setting triclinic
_symmetry_space_group_name_Hall '-P 1'
_symmetry_space_group_name_H-M 'P -1'
_atom_sites_solution_hydrogens geom
_atom_sites_solution_primary direct
_atom_sites_solution_secondary difmap
_audit_creation_method SHELXL-97
_cell_angle_alpha 106.4460(10)
_cell_angle_beta 105.8130(10)
_cell_angle_gamma 103.4880(10)
_cell_formula_units_Z 2
_cell_length_a 9.9316(4)
_cell_length_b 13.5060(6)
_cell_length_c 14.3545(6)
_cell_measurement_temperature 296(2)
_cell_volume 1673.27(12)
_computing_structure_refinement 'SHELXL-97 (Sheldrick, 2008)'
_computing_structure_solution 'SHELXS-97 (Sheldrick, 2008)'
_diffrn_ambient_temperature 296(2)
_diffrn_measured_fraction_theta_full 0.995
_diffrn_measured_fraction_theta_max 0.995
_diffrn_radiation_monochromator graphite
_diffrn_radiation_source 'fine-focus sealed tube'
_diffrn_radiation_type MoK\a
_diffrn_radiation_wavelength 0.71073
_diffrn_reflns_av_R_equivalents 0.0528
_diffrn_reflns_av_sigmaI/netI 0.0510
_diffrn_reflns_limit_h_max 11
_diffrn_reflns_limit_h_min -11
_diffrn_reflns_limit_k_max 16
_diffrn_reflns_limit_k_min -16
_diffrn_reflns_limit_l_max 17
_diffrn_reflns_limit_l_min -15
_diffrn_reflns_number 19862
_diffrn_reflns_theta_full 25.01
_diffrn_reflns_theta_max 25.01
_diffrn_reflns_theta_min 1.59
_exptl_absorpt_coefficient_mu 0.233
_exptl_absorpt_correction_T_max 0.9570
_exptl_absorpt_correction_T_min 0.9228
_exptl_absorpt_correction_type multi-scan
_exptl_crystal_colour colorless
_exptl_crystal_density_diffrn 1.348
_exptl_crystal_density_method 'not measured'
_exptl_crystal_description block
_exptl_crystal_F_000 708
_exptl_crystal_size_max 0.35
_exptl_crystal_size_mid 0.28
_exptl_crystal_size_min 0.19
_refine_diff_density_max 0.391
_refine_diff_density_min -0.362
_refine_diff_density_rms 0.044
_refine_ls_extinction_method none
_refine_ls_goodness_of_fit_ref 0.972
_refine_ls_hydrogen_treatment constr
_refine_ls_matrix_type full
_refine_ls_number_parameters 424
_refine_ls_number_reflns 5869
_refine_ls_number_restraints 0
_refine_ls_restrained_S_all 0.972
_refine_ls_R_factor_all 0.0678
_refine_ls_R_factor_gt 0.0424
_refine_ls_shift/su_max 0.000
_refine_ls_shift/su_mean 0.000
_refine_ls_structure_factor_coef Fsqd
_refine_ls_weighting_details 'calc w=1/[\s^2^(Fo^2^)+(0.0595P)^2^+0.0000P] where P=(Fo^2^+2Fc^2^)/3'
_refine_ls_weighting_scheme calc
_refine_ls_wR_factor_gt 0.1039
_refine_ls_wR_factor_ref 0.1162
_reflns_number_gt 3904
_reflns_number_total 5869
_reflns_threshold_expression >2sigma(I)
_cod_data_source_file jo500176g_si_001.cif
_cod_data_source_block z
_cod_depositor_comments
;
The following automatic conversions were performed:

'_symmetry_cell_setting' value 'Triclinic' changed to 'triclinic'
according to
/usr/data/users/saulius/crontab/automatic-downloads/rss-feeds/ACS/lib/dictionaries/cif_core.dic
dictionary named 'cif_core.dic' version 2.4.2 from 2011-04-26.

Automatic conversion script
Id: cif_fix_values 2281 2013-09-26 08:29:07Z andrius 

 Adding full bibliography for 4029310.cif.
;
_cod_original_sg_symbol_H-M P-1
_cod_database_code 4029310

loop_
_symmetry_equiv_pos_as_xyz
'x, y, z'
'-x, -y, -z'

loop_
_atom_site_label
_atom_site_type_symbol
_atom_site_fract_x
_atom_site_fract_y
_atom_site_fract_z
_atom_site_U_iso_or_equiv
_atom_site_adp_type
_atom_site_occupancy
_atom_site_symmetry_multiplicity
_atom_site_calc_flag
_atom_site_refinement_flags
S1 S 0.56020(6) 0.77774(5) 0.08439(5) 0.04831(18) Uani 1 1 d .
Cl1 Cl 0.66956(9) 0.69306(7) -0.43232(6) 0.0855(3) Uani 1 1 d .
O1 O 0.0283(3) 1.20124(18) -0.32700(18) 0.1103(8) Uani 1 1 d .
O2 O -0.0417(2) 1.06077(16) -0.28785(15) 0.0752(5) Uani 1 1 d .
O3 O 0.00645(18) 0.59569(12) -0.33730(12) 0.0578(4) Uani 1 1 d .
O4 O 0.05499(17) 0.72234(11) -0.40571(11) 0.0487(4) Uani 1 1 d .
O5 O 0.11896(17) 0.48229(13) -0.08950(14) 0.0657(5) Uani 1 1 d .
O6 O 0.34057(17) 0.48067(13) -0.00404(14) 0.0636(5) Uani 1 1 d .
O7 O 0.71301(17) 0.78765(13) 0.12305(12) 0.0624(5) Uani 1 1 d .
O8 O 0.51983(19) 0.86544(12) 0.06233(12) 0.0645(5) Uani 1 1 d .
O9 O 0.22608(15) 0.87893(10) -0.23225(11) 0.0410(4) Uani 1 1 d .
N1 N 0.0346(3) 1.11311(19) -0.32294(17) 0.0671(6) Uani 1 1 d .
N2 N 0.48606(18) 0.66837(13) -0.02316(13) 0.0411(4) Uani 1 1 d .
H2B H 0.5422 0.6400 -0.0500 0.049 Uiso 1 1 calc R
C1 C 0.1795(2) 0.98595(16) -0.33589(16) 0.0432(5) Uani 1 1 d .
C2 C 0.2750(3) 0.94917(19) -0.3802(2) 0.0566(6) Uani 1 1 d .
H2A H 0.3073 0.8945 -0.3644 0.068 Uiso 1 1 calc R
C3 C 0.3238(3) 0.9910(2) -0.4469(2) 0.0721(8) Uani 1 1 d .
H3A H 0.3868 0.9636 -0.4759 0.087 Uiso 1 1 calc R
C4 C 0.2804(4) 1.0720(2) -0.4707(2) 0.0778(9) Uani 1 1 d .
H4A H 0.3142 1.1002 -0.5154 0.093 Uiso 1 1 calc R
C5 C 0.1875(3) 1.1115(2) -0.4288(2) 0.0703(8) Uani 1 1 d .
H5A H 0.1580 1.1673 -0.4443 0.084 Uiso 1 1 calc R
C6 C 0.1367(3) 1.06841(18) -0.36303(17) 0.0514(6) Uani 1 1 d .
C7 C 0.0737(2) 0.80073(17) -0.14662(17) 0.0416(5) Uani 1 1 d .
C8 C -0.0705(3) 0.7384(2) -0.1685(2) 0.0548(6) Uani 1 1 d .
H8A H -0.1236 0.6810 -0.2324 0.066 Uiso 1 1 calc R
C9 C -0.1365(3) 0.7617(3) -0.0943(3) 0.0734(8) Uani 1 1 d .
H9A H -0.2342 0.7201 -0.1094 0.088 Uiso 1 1 calc R
C10 C -0.0589(4) 0.8450(3) 0.0003(3) 0.0781(9) Uani 1 1 d .
H10A H -0.1030 0.8590 0.0498 0.094 Uiso 1 1 calc R
C11 C 0.0830(4) 0.9075(2) 0.0219(2) 0.0750(8) Uani 1 1 d .
H11A H 0.1354 0.9646 0.0862 0.090 Uiso 1 1 calc R
C12 C 0.1489(3) 0.8867(2) -0.0505(2) 0.0591(7) Uani 1 1 d .
H12A H 0.2454 0.9307 -0.0352 0.071 Uiso 1 1 calc R
C13 C 0.3892(2) 0.73273(17) -0.23341(17) 0.0413(5) Uani 1 1 d .
C14 C 0.5025(3) 0.82147(19) -0.22404(19) 0.0525(6) Uani 1 1 d .
H14A H 0.5210 0.8903 -0.1758 0.063 Uiso 1 1 calc R
C15 C 0.5884(3) 0.8099(2) -0.2848(2) 0.0609(7) Uani 1 1 d .
H15A H 0.6636 0.8703 -0.2781 0.073 Uiso 1 1 calc R
C16 C 0.5616(3) 0.7084(2) -0.3550(2) 0.0573(6) Uani 1 1 d .
C17 C 0.4516(3) 0.6181(2) -0.3654(2) 0.0623(7) Uani 1 1 d .
H17A H 0.4344 0.5493 -0.4132 0.075 Uiso 1 1 calc R
C18 C 0.3675(3) 0.63147(18) -0.30394(19) 0.0535(6) Uani 1 1 d .
H18A H 0.2938 0.5704 -0.3101 0.064 Uiso 1 1 calc R
C19 C 0.4781(2) 0.74733(19) 0.17124(18) 0.0497(6) Uani 1 1 d .
C20 C 0.3807(3) 0.7976(2) 0.1968(2) 0.0676(7) Uani 1 1 d .
H20A H 0.3594 0.8490 0.1689 0.081 Uiso 1 1 calc R
C21 C 0.3147(3) 0.7719(3) 0.2637(2) 0.0862(9) Uani 1 1 d .
H21A H 0.2506 0.8075 0.2817 0.103 Uiso 1 1 calc R
C22 C 0.3413(4) 0.6954(3) 0.3038(2) 0.0877(10) Uani 1 1 d .
C23 C 0.4406(4) 0.6465(3) 0.2791(2) 0.0854(9) Uani 1 1 d .
H23A H 0.4614 0.5953 0.3074 0.102 Uiso 1 1 calc R
C24 C 0.5105(3) 0.6717(2) 0.2130(2) 0.0676(7) Uani 1 1 d .
H24A H 0.5777 0.6383 0.1973 0.081 Uiso 1 1 calc R
C25 C -0.0255(3) 0.63861(19) -0.50852(18) 0.0622(7) Uani 1 1 d .
H25A H -0.0249 0.6710 -0.5600 0.093 Uiso 1 1 calc R
H25B H -0.1262 0.6056 -0.5155 0.093 Uiso 1 1 calc R
H25C H 0.0211 0.5837 -0.5184 0.093 Uiso 1 1 calc R
C26 C 0.0638(2) 0.68871(17) -0.32651(17) 0.0391(5) Uani 1 1 d .
C27 C 0.1584(2) 0.78108(15) -0.22003(16) 0.0371(5) Uani 1 1 d .
C28 C 0.2939(2) 0.74983(16) -0.16751(16) 0.0376(5) Uani 1 1 d .
H28A H 0.3569 0.8131 -0.1033 0.045 Uiso 1 1 calc R
C29 C 0.2441(2) 0.65565(16) -0.13444(16) 0.0394(5) Uani 1 1 d .
H29A H 0.1424 0.6180 -0.1608 0.047 Uiso 1 1 calc R
C30 C 0.3285(2) 0.62033(15) -0.07216(16) 0.0367(5) Uani 1 1 d .
C31 C 0.2653(2) 0.52104(17) -0.05125(17) 0.0427(5) Uani 1 1 d .
C32 C 0.0513(3) 0.3847(2) -0.0720(3) 0.0810(9) Uani 1 1 d .
H32A H -0.0549 0.3626 -0.1029 0.122 Uiso 1 1 calc R
H32B H 0.0801 0.4004 0.0015 0.122 Uiso 1 1 calc R
H32C H 0.0840 0.3265 -0.1032 0.122 Uiso 1 1 calc R
C33 C 0.1315(2) 0.93899(16) -0.26212(17) 0.0432(5) Uani 1 1 d .
H33A H 0.1395 0.9975 -0.2010 0.052 Uiso 1 1 calc R
H33B H 0.0289 0.8908 -0.2960 0.052 Uiso 1 1 calc R
C34 C 0.2654(4) 0.6631(4) 0.3748(3) 0.1477(18) Uani 1 1 d .
H34A H 0.1997 0.7040 0.3843 0.222 Uiso 1 1 calc R
H34B H 0.3391 0.6789 0.4412 0.222 Uiso 1 1 calc R
H34C H 0.2094 0.5862 0.3437 0.222 Uiso 1 1 calc R

loop_
_atom_site_aniso_label
_atom_site_aniso_U_11
_atom_site_aniso_U_22
_atom_site_aniso_U_33
_atom_site_aniso_U_23
_atom_site_aniso_U_13
_atom_site_aniso_U_12
S1 0.0464(4) 0.0472(3) 0.0442(4) 0.0177(3) 0.0132(3) 0.0062(3)
Cl1 0.0921(6) 0.1186(6) 0.0896(6) 0.0544(5) 0.0649(5) 0.0551(5)
O1 0.170(2) 0.0895(15) 0.1190(18) 0.0647(14) 0.0562(17) 0.0901(16)
O2 0.0799(14) 0.0856(14) 0.0785(14) 0.0378(12) 0.0318(11) 0.0475(11)
O3 0.0719(11) 0.0367(9) 0.0514(10) 0.0175(8) 0.0128(9) 0.0048(8)
O4 0.0682(11) 0.0421(8) 0.0383(9) 0.0177(8) 0.0210(8) 0.0177(8)
O5 0.0428(10) 0.0613(10) 0.0961(14) 0.0512(10) 0.0145(9) 0.0083(8)
O6 0.0525(10) 0.0614(10) 0.0936(13) 0.0511(10) 0.0229(10) 0.0250(9)
O7 0.0392(9) 0.0776(12) 0.0546(11) 0.0203(9) 0.0120(8) 0.0030(8)
O8 0.0868(13) 0.0410(9) 0.0544(11) 0.0173(8) 0.0164(10) 0.0130(9)
O9 0.0457(8) 0.0336(7) 0.0513(9) 0.0224(7) 0.0206(7) 0.0146(6)
N1 0.0851(17) 0.0636(14) 0.0547(15) 0.0262(12) 0.0125(13) 0.0387(13)
N2 0.0369(10) 0.0455(10) 0.0428(11) 0.0165(9) 0.0176(9) 0.0132(8)
C1 0.0522(14) 0.0339(11) 0.0382(13) 0.0135(10) 0.0135(11) 0.0082(10)
C2 0.0693(17) 0.0521(14) 0.0630(17) 0.0296(13) 0.0371(14) 0.0203(13)
C3 0.082(2) 0.0743(18) 0.071(2) 0.0356(16) 0.0426(17) 0.0170(16)
C4 0.102(2) 0.0722(19) 0.0618(19) 0.0397(16) 0.0343(18) 0.0100(18)
C5 0.095(2) 0.0547(16) 0.0592(18) 0.0357(14) 0.0164(17) 0.0174(15)
C6 0.0629(16) 0.0433(13) 0.0410(14) 0.0171(11) 0.0088(12) 0.0155(12)
C7 0.0516(14) 0.0432(12) 0.0480(14) 0.0272(11) 0.0265(12) 0.0247(11)
C8 0.0564(16) 0.0640(15) 0.0611(17) 0.0343(13) 0.0307(13) 0.0252(13)
C9 0.0724(19) 0.089(2) 0.105(3) 0.063(2) 0.0602(19) 0.0427(17)
C10 0.117(3) 0.087(2) 0.086(2) 0.052(2) 0.075(2) 0.062(2)
C11 0.108(3) 0.0736(19) 0.066(2) 0.0261(16) 0.0519(19) 0.0455(19)
C12 0.0725(17) 0.0573(15) 0.0564(17) 0.0182(13) 0.0345(14) 0.0278(13)
C13 0.0432(13) 0.0431(12) 0.0452(14) 0.0220(11) 0.0181(11) 0.0181(10)
C14 0.0509(14) 0.0491(14) 0.0591(16) 0.0202(12) 0.0243(13) 0.0142(11)
C15 0.0518(15) 0.0675(17) 0.0729(19) 0.0327(15) 0.0323(14) 0.0169(13)
C16 0.0599(16) 0.0766(18) 0.0584(17) 0.0363(15) 0.0329(14) 0.0358(14)
C17 0.0771(18) 0.0593(16) 0.0660(18) 0.0235(14) 0.0413(15) 0.0315(14)
C18 0.0603(16) 0.0453(13) 0.0631(17) 0.0221(12) 0.0322(14) 0.0181(12)
C19 0.0416(13) 0.0584(14) 0.0413(14) 0.0159(12) 0.0129(11) 0.0089(11)
C20 0.0562(17) 0.0840(19) 0.0589(18) 0.0226(15) 0.0202(14) 0.0228(15)
C21 0.064(2) 0.122(3) 0.071(2) 0.029(2) 0.0342(17) 0.0271(19)
C22 0.061(2) 0.123(3) 0.065(2) 0.031(2) 0.0300(17) 0.003(2)
C23 0.095(2) 0.095(2) 0.068(2) 0.0475(18) 0.0275(19) 0.018(2)
C24 0.0759(19) 0.0792(19) 0.0631(18) 0.0384(16) 0.0333(15) 0.0286(15)
C25 0.0881(19) 0.0572(15) 0.0380(15) 0.0139(12) 0.0214(14) 0.0249(14)
C26 0.0410(12) 0.0391(12) 0.0428(14) 0.0175(11) 0.0180(11) 0.0170(10)
C27 0.0423(12) 0.0338(11) 0.0416(13) 0.0191(10) 0.0187(10) 0.0137(9)
C28 0.0398(12) 0.0366(11) 0.0375(12) 0.0165(10) 0.0129(10) 0.0125(9)
C29 0.0402(12) 0.0380(11) 0.0440(13) 0.0180(10) 0.0172(11) 0.0142(10)
C30 0.0388(12) 0.0346(11) 0.0393(13) 0.0149(10) 0.0158(10) 0.0132(9)
C31 0.0423(14) 0.0416(12) 0.0481(14) 0.0197(11) 0.0174(11) 0.0160(11)
C32 0.0607(17) 0.0677(18) 0.117(3) 0.0579(18) 0.0266(17) 0.0040(14)
C33 0.0534(14) 0.0356(11) 0.0479(14) 0.0187(10) 0.0222(11) 0.0195(10)
C34 0.116(3) 0.223(5) 0.104(3) 0.075(3) 0.067(3) 0.009(3)

loop_
_atom_type_symbol
_atom_type_description
_atom_type_scat_dispersion_real
_atom_type_scat_dispersion_imag
_atom_type_scat_source
C C 0.0033 0.0016 'International Tables Vol C Tables 4.2.6.8 and 6.1.1.4'
H H 0.0000 0.0000 'International Tables Vol C Tables 4.2.6.8 and 6.1.1.4'
N N 0.0061 0.0033 'International Tables Vol C Tables 4.2.6.8 and 6.1.1.4'
O O 0.0106 0.0060 'International Tables Vol C Tables 4.2.6.8 and 6.1.1.4'
S S 0.1246 0.1234 'International Tables Vol C Tables 4.2.6.8 and 6.1.1.4'
Cl Cl 0.1484 0.1585 'International Tables Vol C Tables 4.2.6.8 and 6.1.1.4'

loop_
_geom_angle_atom_site_label_1
_geom_angle_atom_site_label_2
_geom_angle_atom_site_label_3
_geom_angle
O8 S1 O7 119.98(10)
O8 S1 N2 108.66(9)
O7 S1 N2 104.51(10)
O8 S1 C19 107.63(11)
O7 S1 C19 108.77(11)
N2 S1 C19 106.57(10)
C26 O4 C25 115.93(16)
C31 O5 C32 115.68(18)
C27 O9 C33 116.68(15)
O2 N1 O1 122.8(3)
O2 N1 C6 118.8(2)
O1 N1 C6 118.4(3)
C30 N2 S1 119.99(14)
C30 N2 H2B 120.0
S1 N2 H2B 120.0
C2 C1 C6 115.4(2)
C2 C1 C33 120.13(19)
C6 C1 C33 124.4(2)
C3 C2 C1 122.1(2)
C3 C2 H2A 118.9
C1 C2 H2A 118.9
C4 C3 C2 120.6(3)
C4 C3 H3A 119.7
C2 C3 H3A 119.7
C3 C4 C5 119.6(3)
C3 C4 H4A 120.2
C5 C4 H4A 120.2
C4 C5 C6 119.8(3)
C4 C5 H5A 120.1
C6 C5 H5A 120.1
C5 C6 C1 122.4(2)
C5 C6 N1 116.7(2)
C1 C6 N1 120.9(2)
C8 C7 C12 118.4(2)
C8 C7 C27 124.5(2)
C12 C7 C27 117.13(19)
C7 C8 C9 119.8(3)
C7 C8 H8A 120.1
C9 C8 H8A 120.1
C10 C9 C8 120.5(3)
C10 C9 H9A 119.7
C8 C9 H9A 119.7
C11 C10 C9 119.9(3)
C11 C10 H10A 120.0
C9 C10 H10A 120.0
C10 C11 C12 120.3(3)
C10 C11 H11A 119.8
C12 C11 H11A 119.8
C11 C12 C7 121.0(3)
C11 C12 H12A 119.5
C7 C12 H12A 119.5
C18 C13 C14 117.6(2)
C18 C13 C28 122.71(19)
C14 C13 C28 119.67(19)
C15 C14 C13 121.4(2)
C15 C14 H14A 119.3
C13 C14 H14A 119.3
C16 C15 C14 119.1(2)
C16 C15 H15A 120.4
C14 C15 H15A 120.4
C15 C16 C17 121.2(2)
C15 C16 Cl1 119.4(2)
C17 C16 Cl1 119.4(2)
C16 C17 C18 118.8(2)
C16 C17 H17A 120.6
C18 C17 H17A 120.6
C17 C18 C13 121.9(2)
C17 C18 H18A 119.0
C13 C18 H18A 119.0
C20 C19 C24 120.1(2)
C20 C19 S1 120.3(2)
C24 C19 S1 119.6(2)
C19 C20 C21 120.0(3)
C19 C20 H20A 120.0
C21 C20 H20A 120.0
C22 C21 C20 121.3(3)
C22 C21 H21A 119.3
C20 C21 H21A 119.3
C21 C22 C23 118.4(3)
C21 C22 C34 122.0(4)
C23 C22 C34 119.5(4)
C22 C23 C24 121.7(3)
C22 C23 H23A 119.2
C24 C23 H23A 119.2
C19 C24 C23 118.6(3)
C19 C24 H24A 120.7
C23 C24 H24A 120.7
O4 C25 H25A 109.5
O4 C25 H25B 109.5
H25A C25 H25B 109.5
O4 C25 H25C 109.5
H25A C25 H25C 109.5
H25B C25 H25C 109.5
O3 C26 O4 123.4(2)
O3 C26 C27 123.73(19)
O4 C26 C27 112.90(17)
O9 C27 C7 111.64(15)
O9 C27 C26 111.01(16)
C7 C27 C26 113.44(17)
O9 C27 C28 103.32(15)
C7 C27 C28 108.61(16)
C26 C27 C28 108.25(16)
C29 C28 C13 113.95(16)
C29 C28 C27 110.79(16)
C13 C28 C27 112.55(16)
C29 C28 H28A 106.3
C13 C28 H28A 106.3
C27 C28 H28A 106.3
C30 C29 C28 127.41(19)
C30 C29 H29A 116.3
C28 C29 H29A 116.3
C29 C30 N2 124.46(18)
C29 C30 C31 121.81(19)
N2 C30 C31 113.66(17)
O6 C31 O5 123.5(2)
O6 C31 C30 123.1(2)
O5 C31 C30 113.39(18)
O5 C32 H32A 109.5
O5 C32 H32B 109.5
H32A C32 H32B 109.5
O5 C32 H32C 109.5
H32A C32 H32C 109.5
H32B C32 H32C 109.5
O9 C33 C1 108.22(17)
O9 C33 H33A 110.1
C1 C33 H33A 110.1
O9 C33 H33B 110.1
C1 C33 H33B 110.1
H33A C33 H33B 108.4
C22 C34 H34A 109.5
C22 C34 H34B 109.5
H34A C34 H34B 109.5
C22 C34 H34C 109.5
H34A C34 H34C 109.5
H34B C34 H34C 109.5

loop_
_geom_bond_atom_site_label_1
_geom_bond_atom_site_label_2
_geom_bond_distance
S1 O8 1.4244(16)
S1 O7 1.4259(16)
S1 N2 1.6399(17)
S1 C19 1.754(2)
Cl1 C16 1.745(2)
O1 N1 1.223(3)
O2 N1 1.219(3)
O3 C26 1.198(2)
O4 C26 1.328(2)
O4 C25 1.444(3)
O5 C31 1.317(3)
O5 C32 1.456(3)
O6 C31 1.200(2)
O9 C27 1.418(2)
O9 C33 1.434(2)
N1 C6 1.460(3)
N2 C30 1.426(2)
N2 H2B 0.8600
C1 C2 1.386(3)
C1 C6 1.396(3)
C1 C33 1.505(3)
C2 C3 1.379(3)
C2 H2A 0.9300
C3 C4 1.360(4)
C3 H3A 0.9300
C4 C5 1.360(4)
C4 H4A 0.9300
C5 C6 1.385(3)
C5 H5A 0.9300
C7 C8 1.378(3)
C7 C12 1.391(3)
C7 C27 1.523(3)
C8 C9 1.397(3)
C8 H8A 0.9300
C9 C10 1.365(4)
C9 H9A 0.9300
C10 C11 1.361(4)
C10 H10A 0.9300
C11 C12 1.372(3)
C11 H11A 0.9300
C12 H12A 0.9300
C13 C18 1.379(3)
C13 C14 1.385(3)
C13 C28 1.520(3)
C14 C15 1.380(3)
C14 H14A 0.9300
C15 C16 1.366(3)
C15 H15A 0.9300
C16 C17 1.374(3)
C17 C18 1.376(3)
C17 H17A 0.9300
C18 H18A 0.9300
C19 C20 1.375(3)
C19 C24 1.379(3)
C20 C21 1.378(4)
C20 H20A 0.9300
C21 C22 1.360(4)
C21 H21A 0.9300
C22 C23 1.378(5)
C22 C34 1.521(4)
C23 C24 1.389(4)
C23 H23A 0.9300
C24 H24A 0.9300
C25 H25A 0.9600
C25 H25B 0.9600
C25 H25C 0.9600
C26 C27 1.538(3)
C27 C28 1.565(3)
C28 C29 1.505(3)
C28 H28A 0.9800
C29 C30 1.322(3)
C29 H29A 0.9300
C30 C31 1.490(3)
C32 H32A 0.9600
C32 H32B 0.9600
C32 H32C 0.9600
C33 H33A 0.9700
C33 H33B 0.9700
C34 H34A 0.9600
C34 H34B 0.9600
C34 H34C 0.9600

loop_
_geom_torsion_atom_site_label_1
_geom_torsion_atom_site_label_2
_geom_torsion_atom_site_label_3
_geom_torsion_atom_site_label_4
_geom_torsion
O8 S1 N2 C30 -63.49(17)
O7 S1 N2 C30 167.30(14)
C19 S1 N2 C30 52.23(17)
C6 C1 C2 C3 -0.3(3)
C33 C1 C2 C3 -179.0(2)
C1 C2 C3 C4 0.9(4)
C2 C3 C4 C5 -0.4(4)
C3 C4 C5 C6 -0.5(4)
C4 C5 C6 C1 1.1(4)
C4 C5 C6 N1 -178.6(2)
C2 C1 C6 C5 -0.7(3)
C33 C1 C6 C5 177.9(2)
C2 C1 C6 N1 179.1(2)
C33 C1 C6 N1 -2.3(3)
O2 N1 C6 C5 161.4(2)
O1 N1 C6 C5 -17.9(3)
O2 N1 C6 C1 -18.3(3)
O1 N1 C6 C1 162.4(2)
C12 C7 C8 C9 -0.7(3)
C27 C7 C8 C9 178.2(2)
C7 C8 C9 C10 -0.7(4)
C8 C9 C10 C11 1.4(4)
C9 C10 C11 C12 -0.5(4)
C10 C11 C12 C7 -1.0(4)
C8 C7 C12 C11 1.6(3)
C27 C7 C12 C11 -177.5(2)
C18 C13 C14 C15 1.6(3)
C28 C13 C14 C15 -178.0(2)
C13 C14 C15 C16 -0.6(4)
C14 C15 C16 C17 -0.4(4)
C14 C15 C16 Cl1 179.85(18)
C15 C16 C17 C18 0.2(4)
Cl1 C16 C17 C18 -179.98(19)
C16 C17 C18 C13 0.8(4)
C14 C13 C18 C17 -1.7(3)
C28 C13 C18 C17 177.8(2)
O8 S1 C19 C20 6.6(2)
O7 S1 C19 C20 138.0(2)
N2 S1 C19 C20 -109.8(2)
O8 S1 C19 C24 -174.10(19)
O7 S1 C19 C24 -42.7(2)
N2 S1 C19 C24 69.5(2)
C24 C19 C20 C21 -0.4(4)
S1 C19 C20 C21 178.9(2)
C19 C20 C21 C22 -1.4(4)
C20 C21 C22 C23 2.3(5)
C20 C21 C22 C34 -177.9(3)
C21 C22 C23 C24 -1.5(5)
C34 C22 C23 C24 178.7(3)
C20 C19 C24 C23 1.3(4)
S1 C19 C24 C23 -178.0(2)
C22 C23 C24 C19 -0.3(4)
C25 O4 C26 O3 -1.8(3)
C25 O4 C26 C27 176.76(18)
C33 O9 C27 C7 -52.9(2)
C33 O9 C27 C26 74.7(2)
C33 O9 C27 C28 -169.42(15)
C8 C7 C27 O9 130.6(2)
C12 C7 C27 O9 -50.5(2)
C8 C7 C27 C26 4.2(3)
C12 C7 C27 C26 -176.79(18)
C8 C7 C27 C28 -116.2(2)
C12 C7 C27 C28 62.8(2)
O3 C26 C27 O9 173.00(19)
O4 C26 C27 O9 -5.6(2)
O3 C26 C27 C7 -60.3(3)
O4 C26 C27 C7 121.07(18)
O3 C26 C27 C28 60.3(3)
O4 C26 C27 C28 -118.33(18)
C18 C13 C28 C29 34.8(3)
C14 C13 C28 C29 -145.7(2)
C18 C13 C28 C27 -92.4(2)
C14 C13 C28 C27 87.1(2)
O9 C27 C28 C29 171.94(16)
C7 C27 C28 C29 53.3(2)
C26 C27 C28 C29 -70.3(2)
O9 C27 C28 C13 -59.2(2)
C7 C27 C28 C13 -177.83(16)
C26 C27 C28 C13 58.6(2)
C13 C28 C29 C30 64.9(3)
C27 C28 C29 C30 -167.0(2)
C28 C29 C30 N2 0.9(3)
C28 C29 C30 C31 -175.93(19)
S1 N2 C30 C29 81.6(2)
S1 N2 C30 C31 -101.25(18)
C32 O5 C31 O6 -0.6(3)
C32 O5 C31 C30 179.5(2)
C29 C30 C31 O6 172.0(2)
N2 C30 C31 O6 -5.1(3)
C29 C30 C31 O5 -8.1(3)
N2 C30 C31 O5 174.75(18)
C27 O9 C33 C1 -142.81(17)
C2 C1 C33 O9 13.6(3)
C6 C1 C33 O9 -165.01(19)
